data_2003852
loop_
_publ_author_name
'Kivek\"as, R.'
'Teixidor, F.'
'Vi\~nas, C.'
'Nu\~nez, R.'

_publ_section_title
;
 1-Diphenylphosphino-1,2-dicarba-<i>closo</i>-dodecaborane(12) at 153 K
;
_journal_issue 9
_journal_name_full 'Acta Crystallographica Section C'
_journal_page_first 1868
_journal_page_last 1870
_journal_paper_doi 10.1107/S0108270195002605
_journal_volume 51
_journal_year 1995
_chemical_compound_source 'see text'
_chemical_formula_sum 'C14 H21 B10 P'
_chemical_formula_weight 328.39
_space_group_IT_number 36
_symmetry_cell_setting orthorhombic
_symmetry_space_group_name_Hall 'C 2c -2'
_symmetry_space_group_name_H-M 'C m c 21'
_atom_type_scat_source IntTabIV
_cell_angle_alpha 90
_cell_angle_beta 90
_cell_angle_gamma 90
_cell_formula_units_Z 4
_cell_length_a 16.037(3)
_cell_length_b 8.769(4)
_cell_length_c 12.804(3)
_cell_measurement_reflns_used 25
_cell_measurement_temperature 153
_cell_measurement_theta_max 15.1
_cell_measurement_theta_min 10.2
_cell_volume 1800.6(10)
_diffrn_measurement_device 'Rigaku AFC-7S'
_diffrn_measurement_method '\w/2\q scans'
_diffrn_radiation_type MoK\a
_diffrn_radiation_wavelength 0.71073
_diffrn_reflns_limit_h_max 20
_diffrn_reflns_limit_h_min 0
_diffrn_reflns_limit_k_max 11
_diffrn_reflns_limit_k_min 0
_diffrn_reflns_limit_l_max 16
_diffrn_reflns_limit_l_min 0
_diffrn_reflns_number 1119
_diffrn_reflns_theta_max 27.5
_diffrn_standards_decay_% -0.2
_diffrn_standards_interval_count 150
_diffrn_standards_number 3
_exptl_absorpt_coefficient_mu 0.14
_exptl_absorpt_correction_T_max 1.000
_exptl_absorpt_correction_T_min 0.947
_exptl_absorpt_correction_type 'empirical, \y scans'
_exptl_crystal_colour colourless
_exptl_crystal_density_diffrn 1.211
_exptl_crystal_description plate
_exptl_crystal_size_max 0.41
_exptl_crystal_size_mid 0.32
_exptl_crystal_size_min 0.10
_refine_diff_density_max 0.5
_refine_diff_density_min -0.4
_refine_ls_extinction_method none
_refine_ls_goodness_of_fit_obs 1.253
_refine_ls_hydrogen_treatment 'H atoms: see text'
_refine_ls_number_parameters 139
_refine_ls_number_reflns 958
_refine_ls_R_factor_obs 0.062
_refine_ls_shift/esd_max 0.22
_refine_ls_structure_factor_coef F
_refine_ls_weighting_scheme '\w = 1/\s^2^(F)'
_refine_ls_wR_factor_obs 0.045
_reflns_number_observed 958
_reflns_number_total 1119
_reflns_observed_criterion F>2\s(F)
_cod_data_source_file ab1245.cif
_cod_data_source_block ab1245a
_cod_original_cell_volume 1801.0(10)
_cod_database_code 2003852

loop_
_symmetry_equiv_pos_as_xyz
x,y,z
-x,-y,1/2+z
x,-y,1/2+z
-x,y,z
1/2+x,1/2+y,z
1/2-x,1/2-y,1/2+z
1/2+x,1/2-y,1/2+z
1/2-x,1/2+y,z

loop_
_atom_site_label
_atom_site_fract_x
_atom_site_fract_y
_atom_site_fract_z
_atom_site_U_iso_or_equiv
P .5 .5177(2) .30000 .0208(4)
C1 .5 .7261(7) .3314(5) .021(2)
C2 .5 .7464(7) .4608(5) .025(2)
B3 .4443(3) .8737(5) .2746(4) .023(2)
B4 .4103(3) .7869(6) .3936(4) .025(2)
B5 .4443(4) .9014(6) .5005(5) .032(2)
B6 .4097(3) .9873(6) .3817(4) .027(2)
B7 .5 1.0415(7) .3107(7) .022(2)
B8 .5 1.0593(9) .4470(6) .030(3)
C9 .4092(3) .4908(5) .2157(3) .022(1)
C10 .3533(3) .3806(5) .2525(4) .028(1)
C11 .2822(3) .3428(6) .1975(4) .035(2)
C12 .2659(3) .4129(6) .1033(4) .034(2)
C13 .3206(3) .5208(6) .0640(4) .036(2)
C14 .3932(3) .5586(5) .1198(4) .026(1)
H2 .5 .642(7) .493(4) .025
H3 .408(3) .863(4) .198(3) .023
H4 .363(2) .702(4) .407(3) .025
H5 .409(2) .889(5) .575(3) .032
H6 .344(2) 1.045(4) .396(3) .027
H7 .5 1.143(6) .260(5) .022
H8 .5 1.167(5) .494(4) .030
H10 .3645 .3308 .3168 .028
H11 .2448 .2687 .2245 .035
H12 .2170 .3872 .0653 .034
H13 .3090 .5693 -.0008 .036
H14 .4314 .6307 .0919 .026

loop_
_geom_angle_atom_site_label_1
_geom_angle_atom_site_label_2
_geom_angle_atom_site_label_3
_geom_angle_site_symmetry_3
_geom_angle
_geom_angle_publ_flag
C1 P C9 . 104.7(2) yes
C9 P C9 4_655 105.6(2) yes
P C1 C2 . 108.5(4) yes
P C1 B3 . 129.7(3) yes
P C1 B4 . 113.6(3) yes
P C9 C10 . 113.6(3) yes
P C9 C14 . 127.9(3) yes

loop_
_geom_bond_atom_site_label_1
_geom_bond_atom_site_label_2
_geom_bond_distance
_geom_bond_publ_flag
P C1 1.871(6) yes
P C9 1.828(4) yes
C1 C2 1.666(9) yes
C1 B3 1.732(7) yes
C1 B4 1.729(6) yes
C2 B4 1.714(6) yes
C2 B5 1.705(8) yes

loop_
_geom_torsion_atom_site_label_1
_geom_torsion_atom_site_label_2
_geom_torsion_atom_site_label_3
_geom_torsion_atom_site_label_4
_geom_torsion
_geom_torsion_publ_flag
C9 P C1 C2 124.60(10) yes
C9 P C1 B3 -13.3(4) yes
C9 P C1 B4 59.4(4) yes
